data_8104638
loop_
_publ_author_name
'Zhang, Zhongyu'
'Tong, Mingqiong'
'Liu, Yanling'

_publ_section_title
;
 The crystal structure of aqua-bis(6-chloropicolinato-\k2 N,O)copper(II),
 C12H8Cl2N2O5Cu
;
_journal_issue 5
_journal_name_full 'Zeitschrift f\"ur Kristallographie - New Crystal Structures'
_journal_page_first 971
_journal_page_last 972
_journal_paper_doi 10.1515/ncrs-2021-0171
_journal_volume 236
_journal_year 2021
_chemical_formula_moiety 'C12 H8 Cl2 Cu N2 O5'
_chemical_formula_sum 'C12 H8 Cl2 Cu N2 O5'
_chemical_formula_weight 394.64
_chemical_name_systematic
;
6-chloropyridine-2-carboxylic acid Copper (II)
;
_space_group_crystal_system triclinic
_space_group_IT_number 2
_space_group_name_Hall '-P 1'
_space_group_name_H-M_alt 'P -1'
_atom_sites_solution_hydrogens mixed
_cell_angle_alpha 86.701(6)
_cell_angle_beta 84.830(5)
_cell_angle_gamma 77.353(5)
_cell_formula_units_Z 2
_cell_length_a 6.800(2)
_cell_length_b 9.086(3)
_cell_length_c 11.363(4)
_cell_measurement_reflns_used 2929
_cell_measurement_temperature 296(2)
_cell_measurement_theta_max 27.08
_cell_measurement_theta_min 2.30
_cell_volume 681.7(4)
_computing_cell_refinement 'Bruker SMART'
_computing_data_collection 'Bruker SMART'
_computing_data_reduction 'Bruker SAINT'
_computing_structure_refinement 'SHELXL-2014/7 (Sheldrick, 2014)'
_computing_structure_solution 'SHELXL-2014/7 (Sheldrick, 2014)'
_diffrn_ambient_temperature 296(2)
_diffrn_measured_fraction_theta_full 0.999
_diffrn_measured_fraction_theta_max 0.996
_diffrn_measurement_device_type 'CCD area detector'
_diffrn_measurement_method 'phi and omega scans'
_diffrn_radiation_monochromator graphite
_diffrn_radiation_source 'sealed tube'
_diffrn_radiation_type MoK\a
_diffrn_radiation_wavelength 0.71073
_diffrn_reflns_av_R_equivalents 0.0125
_diffrn_reflns_av_unetI/netI 0.0233
_diffrn_reflns_Laue_measured_fraction_full 0.999
_diffrn_reflns_Laue_measured_fraction_max 0.996
_diffrn_reflns_limit_h_max 8
_diffrn_reflns_limit_h_min -8
_diffrn_reflns_limit_k_max 6
_diffrn_reflns_limit_k_min -11
_diffrn_reflns_limit_l_max 14
_diffrn_reflns_limit_l_min -14
_diffrn_reflns_number 4692
_diffrn_reflns_point_group_measured_fraction_full 0.999
_diffrn_reflns_point_group_measured_fraction_max 0.996
_diffrn_reflns_theta_full 25.242
_diffrn_reflns_theta_max 27.107
_diffrn_reflns_theta_min 1.801
_exptl_absorpt_coefficient_mu 2.019
_exptl_crystal_colour Green
_exptl_crystal_density_diffrn 1.923
_exptl_crystal_description Block
_exptl_crystal_F_000 394
_exptl_crystal_size_max 0.2
_exptl_crystal_size_mid 0.2
_exptl_crystal_size_min 0.2
_refine_diff_density_max 0.335
_refine_diff_density_min -0.289
_refine_diff_density_rms 0.059
_refine_ls_abs_structure_details
;
 Flack x determined using 1462 quotients [(I+)-(I-)]/[(I+)+(I-)]
 (Parsons, Flack and Wagner, Acta Crystallogr. B69 (2013) 249-259).
;
_refine_ls_extinction_coef .
_refine_ls_extinction_method none
_refine_ls_goodness_of_fit_ref 1.063
_refine_ls_hydrogen_treatment mixed
_refine_ls_matrix_type full
_refine_ls_number_parameters 205
_refine_ls_number_reflns 2998
_refine_ls_number_restraints 7
_refine_ls_restrained_S_all 1.070
_refine_ls_R_factor_all 0.0292
_refine_ls_R_factor_gt 0.0250
_refine_ls_shift/su_max 0.001
_refine_ls_shift/su_mean 0.000
_refine_ls_structure_factor_coef Fsqd
_refine_ls_weighting_details 'w=1/[\s^2^(Fo^2^)+(0.0300P)^2^+0.3726P] where P=(Fo^2^+2Fc^2^)/3'
_refine_ls_weighting_scheme calc
_refine_ls_wR_factor_gt 0.0632
_refine_ls_wR_factor_ref 0.0655
_reflns_Friedel_coverage 0.000
_reflns_Friedel_fraction_full .
_reflns_Friedel_fraction_max .
_reflns_number_gt 2704
_reflns_number_total 2998
_reflns_threshold_expression 'I > 2\s(I)'
_cod_data_source_file suppl_j_ncrs-2021-0171_suppl.cif
_cod_data_source_block exp_1115
_cod_database_code 8104638
_shelx_space_group_comment
;
The symmetry employed for this shelxl refinement is uniquely defined
by the following loop, which should always be used as a source of
symmetry information in preference to the above space-group names.
They are only intended as comments.
;

loop_
_space_group_symop_operation_xyz
'x, y, z'
'-x, -y, -z'

loop_
_atom_site_label
_atom_site_type_symbol
_atom_site_fract_x
_atom_site_fract_y
_atom_site_fract_z
_atom_site_U_iso_or_equiv
_atom_site_adp_type
_atom_site_occupancy
_atom_site_site_symmetry_order
_atom_site_calc_flag
_atom_site_refinement_flags_posn
_atom_site_refinement_flags_adp
_atom_site_refinement_flags_occupancy
_atom_site_disorder_assembly
_atom_site_disorder_group
Cu1 Cu 0.63033(4) 0.79121(3) 0.65841(2) 0.02320(8) Uani 1 1 d D . . . .
Cl1 Cl 0.33740(9) 0.64066(7) 0.85624(5) 0.03863(14) Uani 1 1 d . . . . .
Cl2 Cl 0.89300(9) 0.47344(7) 0.83728(5) 0.03834(14) Uani 1 1 d . . . . .
O1 O 0.8697(2) 0.89883(18) 0.67337(13) 0.0331(3) Uani 1 1 d . . . . .
O2 O 1.0344(2) 0.97638(18) 0.81051(14) 0.0334(3) Uani 1 1 d . . . . .
O3 O 0.6288(2) 0.79805(16) 0.48969(12) 0.0312(3) Uani 1 1 d . . . . .
O4 O 0.6447(3) 0.6574(2) 0.33334(13) 0.0406(4) Uani 1 1 d . . . . .
O5 O 0.3755(3) 0.9528(2) 0.66144(16) 0.0488(5) Uani 1 1 d D . . . .
H5A H 0.2761(12) 0.9273(13) 0.6955(15) 0.073 Uiso 1 1 d D U . . .
H5B H 0.366(2) 1.0096(15) 0.6026(9) 0.073 Uiso 1 1 d D U . . .
N1 N 0.6219(2) 0.79432(18) 0.83367(14) 0.0220(3) Uani 1 1 d . . . . .
N2 N 0.7572(2) 0.56074(18) 0.62878(14) 0.0219(3) Uani 1 1 d . . . . .
C1 C 0.9011(3) 0.9177(2) 0.77804(17) 0.0243(4) Uani 1 1 d . . . . .
C2 C 0.7600(3) 0.8614(2) 0.87388(17) 0.0236(4) Uani 1 1 d . . . . .
C3 C 0.7757(4) 0.8727(3) 0.99272(19) 0.0335(5) Uani 1 1 d . . . . .
H3 H 0.8731 0.9182 1.0185 0.040 Uiso 1 1 calc R U . . .
C4 C 0.6434(4) 0.8150(3) 1.07373(19) 0.0388(5) Uani 1 1 d . . . . .
H4 H 0.6506 0.8220 1.1545 0.047 Uiso 1 1 calc R U . . .
C5 C 0.5017(4) 0.7473(3) 1.03286(19) 0.0347(5) Uani 1 1 d . . . . .
H5 H 0.4105 0.7088 1.0852 0.042 Uiso 1 1 calc R U . . .
C6 C 0.4981(3) 0.7379(2) 0.91258(18) 0.0260(4) Uani 1 1 d . . . . .
C7 C 0.6623(3) 0.6715(2) 0.43735(17) 0.0264(4) Uani 1 1 d . . . . .
C8 C 0.7335(3) 0.5332(2) 0.51564(17) 0.0236(4) Uani 1 1 d . . . . .
C9 C 0.7806(3) 0.3904(3) 0.4715(2) 0.0314(5) Uani 1 1 d . . . . .
H9 H 0.7644 0.3764 0.3928 0.038 Uiso 1 1 calc R U . . .
C10 C 0.8525(3) 0.2682(3) 0.5461(2) 0.0358(5) Uani 1 1 d . . . . .
H10 H 0.8798 0.1704 0.5194 0.043 Uiso 1 1 calc R U . . .
C11 C 0.8824(3) 0.2942(2) 0.6601(2) 0.0337(5) Uani 1 1 d . . . . .
H11 H 0.9329 0.2146 0.7118 0.040 Uiso 1 1 calc R U . . .
C12 C 0.8358(3) 0.4417(2) 0.69683(18) 0.0256(4) Uani 1 1 d . . . . .

loop_
_atom_site_aniso_label
_atom_site_aniso_U_11
_atom_site_aniso_U_22
_atom_site_aniso_U_33
_atom_site_aniso_U_23
_atom_site_aniso_U_13
_atom_site_aniso_U_12
Cu1 0.02909(14) 0.02295(13) 0.01690(12) 0.00145(9) -0.00027(9) -0.00535(10)
Cl1 0.0411(3) 0.0420(3) 0.0385(3) 0.0050(2) -0.0044(2) -0.0226(3)
Cl2 0.0460(3) 0.0364(3) 0.0283(3) 0.0046(2) -0.0091(2) 0.0014(2)
O1 0.0388(8) 0.0436(9) 0.0221(7) -0.0011(6) 0.0032(6) -0.0223(7)
O2 0.0350(8) 0.0369(9) 0.0328(8) 0.0000(7) -0.0032(6) -0.0174(7)
O3 0.0441(9) 0.0260(8) 0.0205(7) 0.0039(6) -0.0021(6) -0.0022(7)
O4 0.0519(10) 0.0493(10) 0.0206(8) -0.0020(7) -0.0036(7) -0.0106(8)
O5 0.0423(9) 0.0438(10) 0.0437(10) 0.0219(8) 0.0150(8) 0.0131(8)
N1 0.0266(8) 0.0195(8) 0.0188(8) 0.0010(6) 0.0007(6) -0.0042(7)
N2 0.0217(8) 0.0214(8) 0.0219(8) 0.0006(6) 0.0005(6) -0.0044(7)
C1 0.0269(9) 0.0208(9) 0.0251(10) -0.0001(8) -0.0003(8) -0.0057(8)
C2 0.0278(10) 0.0197(9) 0.0228(9) 0.0003(7) -0.0018(8) -0.0042(8)
C3 0.0447(13) 0.0347(12) 0.0245(11) -0.0003(9) -0.0059(9) -0.0147(10)
C4 0.0551(14) 0.0432(14) 0.0182(10) 0.0001(9) -0.0006(9) -0.0120(12)
C5 0.0445(13) 0.0340(12) 0.0251(11) 0.0044(9) 0.0049(9) -0.0117(10)
C6 0.0293(10) 0.0228(10) 0.0251(10) 0.0026(8) 0.0005(8) -0.0063(8)
C7 0.0239(9) 0.0340(11) 0.0207(10) -0.0003(8) 0.0028(7) -0.0068(8)
C8 0.0202(9) 0.0279(10) 0.0230(9) -0.0016(8) 0.0031(7) -0.0074(8)
C9 0.0287(10) 0.0337(12) 0.0330(11) -0.0104(9) 0.0036(8) -0.0093(9)
C10 0.0337(11) 0.0242(11) 0.0485(14) -0.0114(10) 0.0058(10) -0.0052(9)
C11 0.0292(10) 0.0225(10) 0.0457(13) 0.0035(9) 0.0032(9) -0.0014(9)
C12 0.0238(9) 0.0265(10) 0.0251(10) 0.0031(8) 0.0005(7) -0.0041(8)

loop_
_atom_type_symbol
_atom_type_description
_atom_type_scat_dispersion_real
_atom_type_scat_dispersion_imag
_atom_type_scat_source
C C 0.0033 0.0016 'International Tables Vol C Tables 4.2.6.8 and 6.1.1.4'
H H 0.0000 0.0000 'International Tables Vol C Tables 4.2.6.8 and 6.1.1.4'
N N 0.0061 0.0033 'International Tables Vol C Tables 4.2.6.8 and 6.1.1.4'
O O 0.0106 0.0060 'International Tables Vol C Tables 4.2.6.8 and 6.1.1.4'
Cl Cl 0.1484 0.1585 'International Tables Vol C Tables 4.2.6.8 and 6.1.1.4'
Cu Cu 0.3201 1.2651 'International Tables Vol C Tables 4.2.6.8 and 6.1.1.4'

loop_
_geom_angle_atom_site_label_1
_geom_angle_atom_site_label_2
_geom_angle_atom_site_label_3
_geom_angle
_geom_angle_site_symmetry_1
_geom_angle_site_symmetry_3
O3 Cu1 N1 177.06(6) . .
O3 Cu1 O5 87.72(7) . .
N1 Cu1 O5 89.46(7) . .
O3 Cu1 O1 99.31(6) . .
N1 Cu1 O1 80.70(6) . .
O5 Cu1 O1 107.00(8) . .
O3 Cu1 N2 81.43(6) . .
N1 Cu1 N2 101.39(6) . .
O5 Cu1 N2 145.02(8) . .
O1 Cu1 N2 107.53(7) . .
C1 O1 Cu1 113.99(12) . .
C7 O3 Cu1 117.91(13) . .
Cu1 O5 H5A 114.6(8) . .
Cu1 O5 H5B 114.4(9) . .
H5A O5 H5B 121.3(12) . .
C6 N1 C2 118.27(17) . .
C6 N1 Cu1 127.35(14) . .
C2 N1 Cu1 114.38(13) . .
C12 N2 C8 116.50(17) . .
C12 N2 Cu1 134.76(14) . .
C8 N2 Cu1 108.48(12) . .
O2 C1 O1 126.58(19) . .
O2 C1 C2 117.53(18) . .
O1 C1 C2 115.90(17) . .
N1 C2 C3 121.98(19) . .
N1 C2 C1 115.00(17) . .
C3 C2 C1 122.97(19) . .
C2 C3 C4 118.9(2) . .
C2 C3 H3 120.5 . .
C4 C3 H3 120.5 . .
C5 C4 C3 119.2(2) . .
C5 C4 H4 120.4 . .
C3 C4 H4 120.4 . .
C6 C5 C4 118.4(2) . .
C6 C5 H5 120.8 . .
C4 C5 H5 120.8 . .
N1 C6 C5 123.2(2) . .
N1 C6 Cl1 116.18(15) . .
C5 C6 Cl1 120.52(16) . .
O4 C7 O3 125.5(2) . .
O4 C7 C8 119.73(19) . .
O3 C7 C8 114.75(17) . .
N2 C8 C9 123.07(19) . .
N2 C8 C7 115.42(17) . .
C9 C8 C7 121.41(19) . .
C8 C9 C10 119.0(2) . .
C8 C9 H9 120.5 . .
C10 C9 H9 120.5 . .
C11 C10 C9 118.7(2) . .
C11 C10 H10 120.6 . .
C9 C10 H10 120.6 . .
C10 C11 C12 118.7(2) . .
C10 C11 H11 120.7 . .
C12 C11 H11 120.7 . .
N2 C12 C11 123.9(2) . .
N2 C12 Cl2 118.18(16) . .
C11 C12 Cl2 117.84(17) . .

loop_
_geom_bond_atom_site_label_1
_geom_bond_atom_site_label_2
_geom_bond_distance
_geom_bond_site_symmetry_2
Cu1 O3 1.9154(16) .
Cu1 N1 1.9887(17) .
Cu1 O5 2.0100(17) .
Cu1 O1 2.0980(16) .
Cu1 N2 2.1167(17) .
Cl1 C6 1.731(2) .
Cl2 C12 1.731(2) .
O1 C1 1.255(3) .
O2 C1 1.240(2) .
O3 C7 1.291(3) .
O4 C7 1.215(3) .
O5 H5A 0.8192(11) .
O5 H5B 0.8192(11) .
N1 C6 1.333(3) .
N1 C2 1.350(3) .
N2 C12 1.333(3) .
N2 C8 1.354(3) .
C1 C2 1.527(3) .
C2 C3 1.375(3) .
C3 C4 1.390(3) .
C3 H3 0.9300 .
C4 C5 1.377(3) .
C4 H4 0.9300 .
C5 C6 1.377(3) .
C5 H5 0.9300 .
C7 C8 1.512(3) .
C8 C9 1.379(3) .
C9 C10 1.386(3) .
C9 H9 0.9300 .
C10 C11 1.371(3) .
C10 H10 0.9300 .
C11 C12 1.388(3) .
C11 H11 0.9300 .

loop_
_geom_hbond_atom_site_label_D
_geom_hbond_atom_site_label_H
_geom_hbond_atom_site_label_A
_geom_hbond_distance_DH
_geom_hbond_distance_HA
_geom_hbond_distance_DA
_geom_hbond_angle_DHA
_geom_hbond_site_symmetry_A
O5 H5B O3 0.8192(11) 1.991(8) 2.758(2) 155.6(18) 2_676
